data_4116589
loop_
_publ_author_name
'Daesung Lee'
'Jason K. Sello'
'Stuart L. Schreiber'

_publ_section_title
;
 A Strategy for Macrocyclic Ring Closure and Functionalization Aimed
 toward Split-Pool Syntheses
;
_journal_name_full 'Journal of the American Chemical Society'
_journal_page_first 10648
_journal_page_last 10649
_journal_paper_doi 10.1021/ja992658m
_journal_volume 121
_journal_year 1999
_chemical_formula_sum 'C14 H21 N O3'
_chemical_formula_weight 251.32
_chemical_name_systematic
; 
 ? 
;
_space_group_IT_number 43
_symmetry_cell_setting orthorhombic
_symmetry_space_group_name_Hall 'F 2 -2d'
_symmetry_space_group_name_H-M 'F d d 2'
_atom_sites_solution_hydrogens geom
_atom_sites_solution_primary direct
_atom_sites_solution_secondary difmap
_audit_creation_method SHELXL-97
_cell_angle_alpha 90.00
_cell_angle_beta 90.00
_cell_angle_gamma 90.00
_cell_formula_units_Z 16
_cell_length_a 16.277(2)
_cell_length_b 30.993(4)
_cell_length_c 10.906(1)
_cell_measurement_reflns_used 77
_cell_measurement_temperature 213(2)
_cell_measurement_theta_max 19.73
_cell_measurement_theta_min 3.64
_cell_volume 5501.8(11)
_computing_cell_refinement 'SMART (Bruker, V4.050, 1995)'
_computing_data_collection 'ASTRO (Bruker, V4.050, 1995)'
_computing_data_reduction 'SAINT (Bruker, V5.A06, 1997)'
_computing_molecular_graphics 'SHELXTL (Bruker, 1998, ver 5.10)'
_computing_publication_material 'CIFTAB (Sheldrick, 1993)'
_computing_structure_refinement 'SHELXL-97 (Sheldrick, 1997)'
_computing_structure_solution 'SHELXS-97 (Sheldrick, 1990)'
_diffrn_ambient_temperature 213(2)
_diffrn_measured_fraction_theta_full 1.000
_diffrn_measured_fraction_theta_max 1.000
_diffrn_measurement_method '\w, 0.3 deg'
_diffrn_radiation_monochromator graphite
_diffrn_radiation_source 'normal-focus sealed tube'
_diffrn_radiation_type MoK\a
_diffrn_radiation_wavelength 0.71073
_diffrn_reflns_av_R_equivalents 0.0689
_diffrn_reflns_av_sigmaI/netI 0.0857
_diffrn_reflns_limit_h_max 19
_diffrn_reflns_limit_h_min -11
_diffrn_reflns_limit_k_max 36
_diffrn_reflns_limit_k_min -36
_diffrn_reflns_limit_l_max 10
_diffrn_reflns_limit_l_min -12
_diffrn_reflns_number 8052
_diffrn_reflns_theta_full 24.99
_diffrn_reflns_theta_max 24.99
_diffrn_reflns_theta_min 2.34
_diffrn_standards_decay_% <1
_diffrn_standards_interval_count 0
_diffrn_standards_number 0
_exptl_absorpt_coefficient_mu 0.085
_exptl_absorpt_correction_type none
_exptl_crystal_colour colorless
_exptl_crystal_density_diffrn 1.214
_exptl_crystal_description block
_exptl_crystal_F_000 2176
_exptl_crystal_size_max 0.20
_exptl_crystal_size_mid 0.20
_exptl_crystal_size_min 0.10
_refine_diff_density_max 0.259
_refine_diff_density_min -0.226
_refine_diff_density_rms 0.036
_refine_ls_abs_structure_details 'Flack H D (1983), Acta Cryst. A39, 876-881'
_refine_ls_abs_structure_Flack 1.2(13)
_refine_ls_extinction_coef 0.00047(4)
_refine_ls_extinction_expression Fc^*^=kFc[1+0.001xFc^2^\l^3^/sin(2\q)]^-1/4^
_refine_ls_extinction_method SHELXL
_refine_ls_goodness_of_fit_ref 1.139
_refine_ls_hydrogen_treatment mixed
_refine_ls_matrix_type full
_refine_ls_number_parameters 164
_refine_ls_number_reflns 2204
_refine_ls_number_restraints 1
_refine_ls_restrained_S_all 1.139
_refine_ls_R_factor_all 0.1056
_refine_ls_R_factor_gt 0.0434
_refine_ls_shift/su_max 0.007
_refine_ls_shift/su_mean 0.001
_refine_ls_structure_factor_coef Fsqd
_refine_ls_weighting_details 'calc w=1/[\s^2^(Fo^2^)+(0.0069P)^2^+0.0000P] where P=(Fo^2^+2Fc^2^)/3'
_refine_ls_weighting_scheme calc
_refine_ls_wR_factor_gt 0.0581
_refine_ls_wR_factor_ref 0.0641
_reflns_number_gt 1211
_reflns_number_total 2204
_reflns_threshold_expression >2sigma(I)
_cod_data_source_file ja992658m_05.cif
_cod_data_source_block sls9
_cod_original_cell_volume 5502(1)
_cod_database_code 4116589

loop_
_symmetry_equiv_pos_as_xyz
'x, y, z'
'-x, -y, z'
'x+1/4, -y+1/4, z+1/4'
'-x+1/4, y+1/4, z+1/4'
'x, y+1/2, z+1/2'
'-x, -y+1/2, z+1/2'
'x+1/4, -y+3/4, z+3/4'
'-x+1/4, y+3/4, z+3/4'
'x+1/2, y, z+1/2'
'-x+1/2, -y, z+1/2'
'x+3/4, -y+1/4, z+3/4'
'-x+3/4, y+1/4, z+3/4'
'x+1/2, y+1/2, z'
'-x+1/2, -y+1/2, z'
'x+3/4, -y+3/4, z+1/4'
'-x+3/4, y+3/4, z+1/4'

loop_
_atom_site_label
_atom_site_type_symbol
_atom_site_fract_x
_atom_site_fract_y
_atom_site_fract_z
_atom_site_U_iso_or_equiv
_atom_site_adp_type
_atom_site_occupancy
_atom_site_symmetry_multiplicity
_atom_site_calc_flag
_atom_site_refinement_flags
O1 O 0.01768(12) 0.17891(7) 0.33533(17) 0.0439(6) Uani 1 1 d .
O2 O -0.07847(17) 0.21959(8) 0.2529(4) 0.1263(13) Uani 1 1 d .
O3 O 0.19891(12) 0.11769(7) 0.2147(2) 0.0607(7) Uani 1 1 d .
N1 N 0.06693(14) 0.11893(7) 0.1515(2) 0.0363(7) Uani 1 1 d .
H1A H 0.0347 0.1232 0.0891 0.044 Uiso 1 1 calc R
C1 C 0.1476(2) 0.12459(10) 0.1351(3) 0.0385(8) Uani 1 1 d .
C2 C 0.17266(16) 0.14017(10) 0.0103(3) 0.0454(8) Uani 1 1 d .
H2A H 0.1245 0.1406 -0.0437 0.054 Uiso 1 1 calc R
H2B H 0.2130 0.1202 -0.0248 0.054 Uiso 1 1 calc R
C3 C 0.2100(2) 0.18547(11) 0.0171(3) 0.0570(10) Uani 1 1 d .
H3A H 0.2549 0.1855 0.0768 0.068 Uiso 1 1 calc R
H3B H 0.2330 0.1930 -0.0631 0.068 Uiso 1 1 calc R
C4 C 0.1489(2) 0.21826(12) 0.0527(3) 0.0710(13) Uani 1 1 d .
H4A H 0.1105 0.2273 -0.0064 0.085 Uiso 1 1 calc R
C5 C 0.1451(2) 0.23577(12) 0.1632(4) 0.0862(14) Uani 1 1 d .
H5A H 0.1854 0.2262 0.2186 0.103 Uiso 1 1 calc R
C6 C 0.0891(2) 0.26699(12) 0.2110(4) 0.0986(15) Uani 1 1 d .
H6A H 0.0490 0.2740 0.1471 0.118 Uiso 1 1 calc R
H6B H 0.1199 0.2934 0.2294 0.118 Uiso 1 1 calc R
C7 C 0.0429(2) 0.25360(11) 0.3252(3) 0.0658(10) Uani 1 1 d .
H7A H 0.0823 0.2452 0.3889 0.079 Uiso 1 1 calc R
H7B H 0.0111 0.2782 0.3559 0.079 Uiso 1 1 calc R
C8 C -0.0141(3) 0.21639(13) 0.2997(3) 0.0630(11) Uani 1 1 d .
C9 C -0.03016(18) 0.14021(10) 0.3116(2) 0.0384(9) Uani 1 1 d .
H9A H -0.0715 0.1460 0.2471 0.046 Uiso 1 1 calc R
C10 C 0.02947(18) 0.10593(10) 0.2679(3) 0.0344(8) Uani 1 1 d .
H10A H 0.0733 0.1025 0.3300 0.041 Uiso 1 1 calc R
C11 C -0.01465(18) 0.06301(10) 0.2522(3) 0.0481(9) Uani 1 1 d .
H11A H 0.0250 0.0408 0.2279 0.058 Uiso 1 1 calc R
H11B H -0.0557 0.0656 0.1869 0.058 Uiso 1 1 calc R
C12 C -0.05690(19) 0.04937(10) 0.3710(3) 0.0531(10) Uani 1 1 d .
H12A H -0.0862 0.0221 0.3579 0.064 Uiso 1 1 calc R
H12B H -0.0155 0.0447 0.4348 0.064 Uiso 1 1 calc R
C13 C -0.11702(18) 0.08367(9) 0.4128(3) 0.0517(9) Uani 1 1 d .
H13A H -0.1422 0.0749 0.4905 0.062 Uiso 1 1 calc R
H13B H -0.1608 0.0868 0.3518 0.062 Uiso 1 1 calc R
C14 C -0.07293(17) 0.12686(10) 0.4296(3) 0.0485(10) Uani 1 1 d .
H14A H -0.1128 0.1490 0.4531 0.058 Uiso 1 1 calc R
H14B H -0.0323 0.1243 0.4956 0.058 Uiso 1 1 calc R

loop_
_atom_site_aniso_label
_atom_site_aniso_U_11
_atom_site_aniso_U_22
_atom_site_aniso_U_33
_atom_site_aniso_U_23
_atom_site_aniso_U_13
_atom_site_aniso_U_12
O1 0.0445(13) 0.0327(14) 0.0544(16) 0.0003(12) -0.0054(11) -0.0011(12)
O2 0.081(2) 0.0588(18) 0.239(4) 0.024(2) -0.067(2) 0.0080(17)
O3 0.0296(13) 0.101(2) 0.0518(15) 0.0064(14) -0.0147(11) 0.0001(12)
N1 0.0311(16) 0.0511(17) 0.0268(16) 0.0042(15) -0.0098(13) -0.0016(13)
C1 0.032(2) 0.042(2) 0.041(2) -0.0085(17) -0.0010(16) -0.0003(17)
C2 0.0324(19) 0.061(2) 0.042(2) -0.008(2) 0.0060(16) -0.0007(17)
C3 0.055(2) 0.071(3) 0.045(2) 0.003(2) 0.0063(19) -0.009(2)
C4 0.077(3) 0.066(3) 0.070(4) -0.011(2) 0.005(2) -0.015(2)
C5 0.069(3) 0.053(3) 0.137(5) -0.004(3) 0.025(3) -0.022(2)
C6 0.096(3) 0.058(3) 0.141(5) -0.006(3) 0.037(3) -0.012(3)
C7 0.068(3) 0.037(2) 0.092(3) -0.011(2) 0.012(3) -0.002(2)
C8 0.056(3) 0.054(3) 0.079(3) -0.005(2) -0.003(2) 0.011(3)
C9 0.039(2) 0.037(2) 0.040(2) -0.0006(17) -0.0076(16) -0.0065(18)
C10 0.0378(18) 0.0383(19) 0.027(2) 0.0016(17) -0.0049(16) -0.0041(18)
C11 0.051(2) 0.045(2) 0.048(2) -0.0044(19) 0.0049(17) 0.0005(17)
C12 0.054(2) 0.051(2) 0.054(3) -0.0004(19) 0.008(2) -0.0101(18)
C13 0.048(2) 0.060(2) 0.047(2) 0.003(2) 0.0073(16) -0.012(2)
C14 0.048(2) 0.053(2) 0.045(3) -0.0045(18) 0.0120(15) -0.0003(19)

loop_
_atom_type_symbol
_atom_type_description
_atom_type_scat_dispersion_real
_atom_type_scat_dispersion_imag
_atom_type_scat_source
C C 0.0033 0.0016 'International Tables Vol C Tables 4.2.6.8 and 6.1.1.4'
H H 0.0000 0.0000 'International Tables Vol C Tables 4.2.6.8 and 6.1.1.4'
N N 0.0061 0.0033 'International Tables Vol C Tables 4.2.6.8 and 6.1.1.4'
O O 0.0106 0.0060 'International Tables Vol C Tables 4.2.6.8 and 6.1.1.4'

loop_
_geom_angle_atom_site_label_1
_geom_angle_atom_site_label_2
_geom_angle_atom_site_label_3
_geom_angle
C8 O1 C9 117.4(3)
C1 N1 C10 124.1(2)
O3 C1 N1 123.5(3)
O3 C1 C2 121.0(3)
N1 C1 C2 115.5(3)
C1 C2 C3 111.0(3)
C4 C3 C2 112.2(3)
C5 C4 C3 123.7(4)
C4 C5 C6 129.8(5)
C5 C6 C7 115.6(3)
C8 C7 C6 111.4(3)
O2 C8 O1 123.4(4)
O2 C8 C7 124.6(4)
O1 C8 C7 112.1(3)
O1 C9 C10 106.9(2)
O1 C9 C14 108.6(2)
C10 C9 C14 111.6(2)
N1 C10 C9 110.3(2)
N1 C10 C11 109.9(2)
C9 C10 C11 110.2(2)
C10 C11 C12 111.1(2)
C13 C12 C11 110.6(3)
C12 C13 C14 110.3(2)
C9 C14 C13 110.6(3)

loop_
_geom_bond_atom_site_label_1
_geom_bond_atom_site_label_2
_geom_bond_distance
O1 C8 1.330(4)
O1 C9 1.453(3)
O2 C8 1.170(4)
O3 C1 1.223(3)
N1 C1 1.337(3)
N1 C10 1.465(3)
C1 C2 1.501(4)
C2 C3 1.531(4)
C3 C4 1.473(4)
C4 C5 1.323(4)
C5 C6 1.428(4)
C6 C7 1.513(5)
C7 C8 1.506(4)
C9 C10 1.516(4)
C9 C14 1.521(3)
C10 C11 1.521(4)
C11 C12 1.526(4)
C12 C13 1.515(4)
C13 C14 1.530(4)

loop_
_geom_torsion_atom_site_label_1
_geom_torsion_atom_site_label_2
_geom_torsion_atom_site_label_3
_geom_torsion_atom_site_label_4
_geom_torsion
C10 N1 C1 O3 3.2(5)
C10 N1 C1 C2 -177.0(3)
O3 C1 C2 C3 -65.7(4)
N1 C1 C2 C3 114.5(3)
C1 C2 C3 C4 -67.1(4)
C2 C3 C4 C5 104.4(4)
C3 C4 C5 C6 -178.8(3)
C4 C5 C6 C7 123.6(4)
C5 C6 C7 C8 -65.3(5)
C9 O1 C8 O2 1.4(5)
C9 O1 C8 C7 -177.7(3)
C6 C7 C8 O2 -79.1(5)
C6 C7 C8 O1 100.0(4)
C8 O1 C9 C10 138.4(3)
C8 O1 C9 C14 -101.0(3)
C1 N1 C10 C9 119.7(3)
C1 N1 C10 C11 -118.6(3)
O1 C9 C10 N1 -63.8(3)
C14 C9 C10 N1 177.6(2)
O1 C9 C10 C11 174.7(2)
C14 C9 C10 C11 56.1(3)
N1 C10 C11 C12 -178.0(3)
C9 C10 C11 C12 -56.3(3)
C10 C11 C12 C13 57.5(3)
C11 C12 C13 C14 -57.3(3)
O1 C9 C14 C13 -174.2(2)
C10 C9 C14 C13 -56.5(3)
C12 C13 C14 C9 56.8(3)
